data_7003588
loop_
_publ_author_name
'Huang, Chi-An'
'Ho, Chia-Lin'
'Chen, Chi-Tien'

_publ_section_title
;
 Structural and catalytic studies of lithium complexes bearing pendant
 aminophenolate ligands
;
_journal_issue 26
_journal_name_full 'Dalton Transactions'
_journal_page_first 3502
_journal_page_last 3510
_journal_paper_doi 10.1039/b717370a
_journal_year 2008
_chemical_formula_sum 'C24 H35 N O S'
_chemical_formula_weight 385.59
_chemical_name_systematic
;
?
;
_space_group_IT_number 14
_symmetry_cell_setting monoclinic
_symmetry_space_group_name_Hall '-P 2ybc'
_symmetry_space_group_name_H-M 'P 1 21/c 1'
_atom_sites_solution_hydrogens geom
_atom_sites_solution_primary direct
_atom_sites_solution_secondary difmap
_audit_creation_method SHELXL-97
_cell_angle_alpha 90.00
_cell_angle_beta 108.763(2)
_cell_angle_gamma 90.00
_cell_formula_units_Z 4
_cell_length_a 14.4226(12)
_cell_length_b 9.8356(9)
_cell_length_c 17.4956(15)
_cell_measurement_reflns_used 3996
_cell_measurement_temperature 293(2)
_cell_measurement_theta_max 25.969
_cell_measurement_theta_min 2.408
_cell_volume 2349.9(4)
_computing_cell_refinement 'Bruker SMART'
_computing_data_collection 'Bruker SMART'
_computing_data_reduction 'Bruker SHELXTL'
_computing_molecular_graphics 'Bruker SHELXTL'
_computing_publication_material 'Bruker SHELXTL'
_computing_structure_refinement 'SHELXL-97 (Sheldrick, 1997)'
_computing_structure_solution 'SHELXS-97 (Sheldrick, 1990)'
_diffrn_ambient_temperature 293(2)
_diffrn_measured_fraction_theta_full 0.988
_diffrn_measured_fraction_theta_max 0.988
_diffrn_measurement_device_type 'CCD area detector'
_diffrn_measurement_method 'phi and omega scans'
_diffrn_radiation_monochromator graphite
_diffrn_radiation_source 'fine-focus sealed tube'
_diffrn_radiation_type MoK\a
_diffrn_radiation_wavelength 0.71073
_diffrn_reflns_av_R_equivalents 0.0299
_diffrn_reflns_av_sigmaI/netI 0.0289
_diffrn_reflns_limit_h_max 17
_diffrn_reflns_limit_h_min -16
_diffrn_reflns_limit_k_max 7
_diffrn_reflns_limit_k_min -12
_diffrn_reflns_limit_l_max 21
_diffrn_reflns_limit_l_min -21
_diffrn_reflns_number 12881
_diffrn_reflns_theta_full 26.06
_diffrn_reflns_theta_max 26.06
_diffrn_reflns_theta_min 2.41
_exptl_absorpt_coefficient_mu 0.150
_exptl_absorpt_correction_T_max 1.000
_exptl_absorpt_correction_T_min 0.678
_exptl_absorpt_correction_type SADABS
_exptl_crystal_colour colorless
_exptl_crystal_density_diffrn 1.090
_exptl_crystal_density_method 'not measured'
_exptl_crystal_description parallelepiped
_exptl_crystal_F_000 840
_exptl_crystal_size_max 0.24
_exptl_crystal_size_mid 0.18
_exptl_crystal_size_min 0.16
_refine_diff_density_max 0.375
_refine_diff_density_min -0.223
_refine_diff_density_rms 0.051
_refine_ls_extinction_method none
_refine_ls_goodness_of_fit_ref 1.036
_refine_ls_hydrogen_treatment mixed
_refine_ls_matrix_type full
_refine_ls_number_parameters 244
_refine_ls_number_reflns 4594
_refine_ls_number_restraints 0
_refine_ls_restrained_S_all 1.036
_refine_ls_R_factor_all 0.0766
_refine_ls_R_factor_gt 0.0504
_refine_ls_shift/su_max 0.000
_refine_ls_shift/su_mean 0.000
_refine_ls_structure_factor_coef Fsqd
_refine_ls_weighting_details 'calc w=1/[\s^2^(Fo^2^)+(0.1000P)^2^+0.0000P] where P=(Fo^2^+2Fc^2^)/3'
_refine_ls_weighting_scheme calc
_refine_ls_wR_factor_gt 0.1483
_refine_ls_wR_factor_ref 0.1658
_reflns_number_gt 2967
_reflns_number_total 4594
_reflns_threshold_expression >2sigma(I)
_cod_data_source_file b717370a.txt
_cod_data_source_block HONMePhSMe
_cod_depositor_comments
;
The following automatic conversions were performed:
'_symmetry_cell_setting' value 'Monoclinic' changed to 'monoclinic'
according to '/home/saulius/struct/CIF-dictionaries/cif_core.dic'
dictionary named 'cif_core.dic' version 2.4.1 from 2010-06-29.

Automatic conversion script
Id: cif_fix_enum 1527 2010-12-29 10:47:43Z saulius 
;
_cod_original_sg_symbol_H-M P2(1)/c
_cod_database_code 7003588

loop_
_symmetry_equiv_pos_as_xyz
'x, y, z'
'-x, y+1/2, -z+1/2'
'-x, -y, -z'
'x, -y-1/2, z-1/2'

loop_
_atom_site_label
_atom_site_type_symbol
_atom_site_fract_x
_atom_site_fract_y
_atom_site_fract_z
_atom_site_U_iso_or_equiv
_atom_site_adp_type
_atom_site_occupancy
_atom_site_symmetry_multiplicity
_atom_site_calc_flag
_atom_site_refinement_flags
_atom_site_disorder_assembly
_atom_site_disorder_group
S S 0.40986(5) 0.52096(6) 0.09504(4) 0.0808(3) Uani 1 1 d . . .
O O 0.28304(10) 0.23192(14) -0.03183(8) 0.0643(4) Uani 1 1 d . . .
H0A H 0.3157 0.2590 0.0131 0.096 Uiso 1 1 calc R . .
N N 0.40471(11) 0.18228(15) 0.12072(9) 0.0496(4) Uani 1 1 d . . .
C1 C 0.23761(13) 0.11244(18) -0.02457(11) 0.0486(4) Uani 1 1 d . . .
C2 C 0.17792(13) 0.04731(19) -0.09403(11) 0.0483(4) Uani 1 1 d . . .
C3 C 0.13312(14) -0.07281(19) -0.08277(11) 0.0509(5) Uani 1 1 d . . .
H3A H 0.0930 -0.1173 -0.1283 0.061 Uiso 1 1 calc R . .
C4 C 0.14436(13) -0.13056(19) -0.00801(11) 0.0507(5) Uani 1 1 d . . .
C5 C 0.20528(13) -0.0631(2) 0.05883(11) 0.0514(5) Uani 1 1 d . . .
H5A H 0.2157 -0.1000 0.1099 0.062 Uiso 1 1 calc R . .
C6 C 0.25096(14) 0.05724(19) 0.05183(11) 0.0498(4) Uani 1 1 d . . .
C7 C 0.31116(15) 0.1326(2) 0.12658(12) 0.0587(5) Uani 1 1 d . . .
H7A H 0.2736 0.2092 0.1356 0.070 Uiso 1 1 calc R . .
H7B H 0.3241 0.0725 0.1728 0.070 Uiso 1 1 calc R . .
C8 C 0.46593(17) 0.0699(2) 0.11042(15) 0.0715(6) Uani 1 1 d . . .
H8A H 0.4315 0.0195 0.0627 0.107 Uiso 1 1 calc R . .
H8B H 0.4809 0.0111 0.1566 0.107 Uiso 1 1 calc R . .
H8C H 0.5256 0.1053 0.1052 0.107 Uiso 1 1 calc R . .
C9 C 0.45611(15) 0.2630(2) 0.19321(12) 0.0572(5) Uani 1 1 d . . .
H9A H 0.4782 0.2030 0.2395 0.069 Uiso 1 1 calc R . .
H9B H 0.4108 0.3280 0.2034 0.069 Uiso 1 1 calc R . .
C10 C 0.54230(14) 0.3377(2) 0.18369(11) 0.0537(5) Uani 1 1 d . . .
C11 C 0.53009(15) 0.4576(2) 0.13851(12) 0.0570(5) Uani 1 1 d . . .
C12 C 0.6112(2) 0.5200(2) 0.12804(15) 0.0761(7) Uani 1 1 d . . .
H12A H 0.6036 0.5990 0.0974 0.091 Uiso 1 1 calc R . .
C13 C 0.7030(2) 0.4658(3) 0.1628(2) 0.0913(9) Uani 1 1 d . . .
H13A H 0.7569 0.5086 0.1553 0.110 Uiso 1 1 calc R . .
C14 C 0.71632(19) 0.3507(3) 0.2081(2) 0.0914(9) Uani 1 1 d . . .
H14A H 0.7787 0.3147 0.2312 0.110 Uiso 1 1 calc R . .
C15 C 0.63609(17) 0.2878(2) 0.21942(14) 0.0708(6) Uani 1 1 d . . .
H15A H 0.6452 0.2105 0.2516 0.085 Uiso 1 1 calc R . .
C16 C 0.09042(14) -0.2620(2) -0.00232(12) 0.0592(5) Uani 1 1 d . . .
C17 C 0.1157(3) -0.3138(3) 0.08325(17) 0.1124(11) Uani 1 1 d . . .
H17A H 0.1848 -0.3305 0.1047 0.169 Uiso 1 1 calc R . .
H17B H 0.0808 -0.3968 0.0836 0.169 Uiso 1 1 calc R . .
H17C H 0.0974 -0.2471 0.1159 0.169 Uiso 1 1 calc R . .
C18 C 0.1158(2) -0.3737(3) -0.05330(18) 0.0905(8) Uani 1 1 d . . .
H18A H 0.1849 -0.3914 -0.0333 0.136 Uiso 1 1 calc R . .
H18B H 0.0978 -0.3444 -0.1085 0.136 Uiso 1 1 calc R . .
H18C H 0.0806 -0.4551 -0.0500 0.136 Uiso 1 1 calc R . .
C19 C -0.02095(18) -0.2361(3) -0.0365(2) 0.0938(8) Uani 1 1 d . . .
H19A H -0.0389 -0.1668 -0.0052 0.141 Uiso 1 1 calc R . .
H19B H -0.0555 -0.3185 -0.0338 0.141 Uiso 1 1 calc R . .
H19C H -0.0378 -0.2070 -0.0917 0.141 Uiso 1 1 calc R . .
C20 C 0.16186(15) 0.1055(2) -0.17861(11) 0.0576(5) Uani 1 1 d . . .
C21 C 0.11302(19) 0.2450(2) -0.18567(15) 0.0793(7) Uani 1 1 d . . .
H21A H 0.1535 0.3046 -0.1451 0.119 Uiso 1 1 calc R . .
H21B H 0.0502 0.2357 -0.1782 0.119 Uiso 1 1 calc R . .
H21C H 0.1046 0.2824 -0.2382 0.119 Uiso 1 1 calc R . .
C22 C 0.25957(19) 0.1164(3) -0.19469(14) 0.0825(7) Uani 1 1 d . . .
H22A H 0.3035 0.1727 -0.1542 0.124 Uiso 1 1 calc R . .
H22B H 0.2492 0.1558 -0.2470 0.124 Uiso 1 1 calc R . .
H22C H 0.2875 0.0274 -0.1930 0.124 Uiso 1 1 calc R . .
C23 C 0.0943(2) 0.0147(3) -0.24490(13) 0.0873(8) Uani 1 1 d . . .
H23A H 0.1228 -0.0741 -0.2422 0.131 Uiso 1 1 calc R . .
H23B H 0.0862 0.0541 -0.2968 0.131 Uiso 1 1 calc R . .
H23C H 0.0316 0.0074 -0.2370 0.131 Uiso 1 1 calc R . .
C24 C 0.4268(3) 0.6847(3) 0.0555(2) 0.1073(10) Uani 1 1 d . . .
H24A H 0.3642 0.7266 0.0306 0.161 Uiso 1 1 calc R . .
H24B H 0.4597 0.6735 0.0161 0.161 Uiso 1 1 calc R . .
H24C H 0.4656 0.7413 0.0986 0.161 Uiso 1 1 calc R . .

loop_
_atom_site_aniso_label
_atom_site_aniso_U_11
_atom_site_aniso_U_22
_atom_site_aniso_U_33
_atom_site_aniso_U_23
_atom_site_aniso_U_13
_atom_site_aniso_U_12
S 0.0884(5) 0.0580(4) 0.0834(5) 0.0043(3) 0.0102(3) -0.0039(3)
O 0.0856(10) 0.0505(8) 0.0530(8) 0.0031(6) 0.0171(7) -0.0276(7)
N 0.0605(9) 0.0415(8) 0.0460(8) -0.0053(6) 0.0159(7) -0.0127(7)
C1 0.0575(11) 0.0392(9) 0.0505(10) 0.0010(8) 0.0193(8) -0.0107(8)
C2 0.0543(10) 0.0453(10) 0.0441(10) 0.0018(8) 0.0141(8) -0.0057(8)
C3 0.0580(11) 0.0463(10) 0.0456(10) -0.0026(8) 0.0129(8) -0.0143(8)
C4 0.0551(10) 0.0445(10) 0.0521(10) 0.0026(8) 0.0167(8) -0.0102(8)
C5 0.0591(11) 0.0509(11) 0.0439(10) 0.0049(8) 0.0163(8) -0.0128(9)
C6 0.0565(10) 0.0487(10) 0.0454(10) -0.0023(8) 0.0180(8) -0.0121(8)
C7 0.0694(12) 0.0609(12) 0.0463(10) -0.0053(9) 0.0197(9) -0.0247(10)
C8 0.0734(14) 0.0534(12) 0.0817(15) -0.0131(11) 0.0165(12) -0.0047(11)
C9 0.0737(12) 0.0538(11) 0.0424(10) -0.0069(8) 0.0162(9) -0.0199(10)
C10 0.0642(12) 0.0495(11) 0.0448(10) -0.0109(8) 0.0142(9) -0.0142(9)
C11 0.0756(13) 0.0464(11) 0.0508(11) -0.0119(8) 0.0227(10) -0.0176(9)
C12 0.1017(19) 0.0598(14) 0.0751(15) -0.0146(11) 0.0399(15) -0.0304(14)
C13 0.089(2) 0.085(2) 0.116(2) -0.0356(18) 0.0558(18) -0.0391(16)
C14 0.0635(14) 0.091(2) 0.117(2) -0.0367(18) 0.0248(14) -0.0152(14)
C15 0.0755(15) 0.0620(13) 0.0667(14) -0.0111(11) 0.0114(11) -0.0105(11)
C16 0.0624(12) 0.0513(12) 0.0619(12) 0.0041(9) 0.0172(10) -0.0211(9)
C17 0.152(3) 0.097(2) 0.0780(18) 0.0203(15) 0.0219(17) -0.069(2)
C18 0.1085(19) 0.0560(14) 0.108(2) -0.0077(14) 0.0360(16) -0.0228(14)
C19 0.0728(15) 0.0876(18) 0.119(2) 0.0072(17) 0.0288(15) -0.0256(14)
C20 0.0754(13) 0.0515(11) 0.0435(10) 0.0052(8) 0.0158(9) -0.0110(10)
C21 0.0965(17) 0.0598(14) 0.0733(15) 0.0195(11) 0.0159(13) 0.0022(12)
C22 0.1036(19) 0.0920(18) 0.0640(14) 0.0069(13) 0.0440(13) -0.0084(15)
C23 0.126(2) 0.0759(16) 0.0446(11) 0.0052(11) 0.0060(13) -0.0259(15)
C24 0.155(3) 0.0519(15) 0.096(2) 0.0048(14) 0.0154(19) 0.0010(16)

loop_
_atom_type_symbol
_atom_type_description
_atom_type_scat_dispersion_real
_atom_type_scat_dispersion_imag
_atom_type_scat_source
C C 0.0033 0.0016 'International Tables Vol C Tables 4.2.6.8 and 6.1.1.4'
H H 0.0000 0.0000 'International Tables Vol C Tables 4.2.6.8 and 6.1.1.4'
N N 0.0061 0.0033 'International Tables Vol C Tables 4.2.6.8 and 6.1.1.4'
O O 0.0106 0.0060 'International Tables Vol C Tables 4.2.6.8 and 6.1.1.4'
S S 0.1246 0.1234 'International Tables Vol C Tables 4.2.6.8 and 6.1.1.4'

loop_
_geom_angle_atom_site_label_1
_geom_angle_atom_site_label_2
_geom_angle_atom_site_label_3
_geom_angle
_geom_angle_site_symmetry_1
_geom_angle_site_symmetry_3
_geom_angle_publ_flag
C11 S C24 104.17(13) . . ?
C8 N C7 111.22(16) . . ?
C8 N C9 110.86(16) . . ?
C7 N C9 109.72(14) . . ?
O C1 C6 119.91(16) . . ?
O C1 C2 119.41(15) . . ?
C6 C1 C2 120.68(16) . . ?
C3 C2 C1 116.76(16) . . ?
C3 C2 C20 121.42(16) . . ?
C1 C2 C20 121.82(16) . . ?
C4 C3 C2 124.26(17) . . ?
C5 C4 C3 116.75(17) . . ?
C5 C4 C16 123.23(17) . . ?
C3 C4 C16 120.02(16) . . ?
C6 C5 C4 121.83(17) . . ?
C5 C6 C1 119.71(16) . . ?
C5 C6 C7 120.14(16) . . ?
C1 C6 C7 120.09(16) . . ?
N C7 C6 112.81(15) . . ?
N C9 C10 111.91(15) . . ?
C15 C10 C11 118.76(19) . . ?
C15 C10 C9 120.05(19) . . ?
C11 C10 C9 121.19(18) . . ?
C12 C11 C10 119.4(2) . . ?
C12 C11 S 122.72(18) . . ?
C10 C11 S 117.90(15) . . ?
C13 C12 C11 120.3(2) . . ?
C14 C13 C12 121.1(2) . . ?
C13 C14 C15 119.3(3) . . ?
C14 C15 C10 121.2(2) . . ?
C17 C16 C4 112.61(17) . . ?
C17 C16 C18 108.0(2) . . ?
C4 C16 C18 110.27(16) . . ?
C17 C16 C19 109.2(2) . . ?
C4 C16 C19 108.87(17) . . ?
C18 C16 C19 107.8(2) . . ?
C22 C20 C21 110.55(19) . . ?
C22 C20 C2 110.00(17) . . ?
C21 C20 C2 109.62(17) . . ?
C22 C20 C23 107.5(2) . . ?
C21 C20 C23 107.25(19) . . ?
C2 C20 C23 111.91(16) . . ?

loop_
_geom_bond_atom_site_label_1
_geom_bond_atom_site_label_2
_geom_bond_distance
_geom_bond_site_symmetry_2
_geom_bond_publ_flag
S C11 1.768(2) . ?
S C24 1.801(3) . ?
O C1 1.371(2) . ?
N C8 1.462(3) . ?
N C7 1.469(2) . ?
N C9 1.478(2) . ?
C1 C6 1.397(2) . ?
C1 C2 1.398(2) . ?
C2 C3 1.391(3) . ?
C2 C20 1.533(2) . ?
C3 C4 1.387(3) . ?
C4 C5 1.385(3) . ?
C4 C16 1.528(2) . ?
C5 C6 1.379(3) . ?
C6 C7 1.511(3) . ?
C9 C10 1.499(3) . ?
C10 C15 1.385(3) . ?
C10 C11 1.399(3) . ?
C11 C12 1.385(3) . ?
C12 C13 1.374(4) . ?
C13 C14 1.360(4) . ?
C14 C15 1.381(3) . ?
C16 C17 1.511(3) . ?
C16 C18 1.532(3) . ?
C16 C19 1.544(3) . ?
C20 C22 1.527(3) . ?
C20 C21 1.529(3) . ?
C20 C23 1.538(3) . ?

loop_
_cod_related_entry_id
_cod_related_entry_database
_cod_related_entry_code
1 ChemSpider 25934916
